data_4122671
loop_
_publ_author_name
'Lv, Hongjin'
'Guo, Weiwei'
'Wu, Kaifeng'
'Chen, Zheyuan'
'Bacsa, John'
'Musaev, Djamaladdin G.'
'Geletii, Yurii V.'
'Lauinger, Sarah M.'
'Lian, Tianquan'
'Hill, Craig L.'

_publ_section_title
;
 A Noble-Metal-Free, Tetra-nickel Polyoxotungstate Catalyst for Efficient
 Photocatalytic Hydrogen Evolution.
;
_journal_issue 40
_journal_name_full 'Journal of the American Chemical Society'
_journal_page_first 14015
_journal_paper_doi 10.1021/ja5084078
_journal_volume 136
_journal_year 2014
_chemical_formula_moiety 'H4 Na6 Ni4 O86 P2 W17.22, 4(K), 0.78(W), 16(O)'
_chemical_formula_sum 'H68 K4 Na6 Ni4 O102 P2 W18'
_chemical_formula_weight 5600.96
_chemical_name_systematic
;
 ?
;
_space_group_crystal_system triclinic
_space_group_IT_number 2
_space_group_name_Hall '-P 1'
_space_group_name_H-M_alt 'P -1'
_symmetry_space_group_name_Hall '-P 1'
_symmetry_space_group_name_H-M 'P -1'
_atom_sites_solution_hydrogens difmap
_atom_sites_solution_primary iterative
_audit_creation_date 2014-07-21
_audit_creation_method
;
Olex2 1.2-alpha
(compiled 2014.06.27 svn.r2953 for OlexSys, GUI svn.r4855)
;
_cell_angle_alpha 82.4668(16)
_cell_angle_beta 88.9589(16)
_cell_angle_gamma 75.5820(15)
_cell_formula_units_Z 1
_cell_length_a 11.5861(16)
_cell_length_b 12.2589(17)
_cell_length_c 16.041(2)
_cell_measurement_reflns_used 9974
_cell_measurement_temperature 110(2)
_cell_measurement_theta_max 30.031
_cell_measurement_theta_min 2.174
_cell_volume 2187.3(5)
_computing_cell_refinement 'SAINT v8.34A (Bruker, 2013)'
_computing_data_collection 'APEX2 v2014.1-1 (Bruker, 2014)'
_computing_data_reduction 'SAINT v8.34A (Bruker, 2013)'
_computing_molecular_graphics 'Olex2 (Dolomanov et al., 2009)'
_computing_publication_material 'Olex2 (Dolomanov et al., 2009)'
_computing_structure_refinement 'SHELXL-97 (Sheldrick, 2008)'
_computing_structure_solution 'SHELXS-97 (Sheldrick, 2008)'
_diffrn_ambient_temperature 110(2)
_diffrn_detector_area_resol_mean 512
_diffrn_measured_fraction_theta_full 1.000
_diffrn_measured_fraction_theta_max 0.985
_diffrn_measurement_device_type 'Bruker APEX-II CCD'
_diffrn_measurement_method '\f and \w scans'
_diffrn_radiation_monochromator graphite
_diffrn_radiation_type MoK\a
_diffrn_radiation_wavelength 0.71073
_diffrn_reflns_av_R_equivalents 0.0382
_diffrn_reflns_av_unetI/netI 0.0499
_diffrn_reflns_Laue_measured_fraction_full 1.000
_diffrn_reflns_Laue_measured_fraction_max 0.985
_diffrn_reflns_limit_h_max 16
_diffrn_reflns_limit_h_min -16
_diffrn_reflns_limit_k_max 17
_diffrn_reflns_limit_k_min -17
_diffrn_reflns_limit_l_max 22
_diffrn_reflns_limit_l_min -22
_diffrn_reflns_number 27964
_diffrn_reflns_point_group_measured_fraction_full 1.000
_diffrn_reflns_point_group_measured_fraction_max 0.985
_diffrn_reflns_theta_full 25.242
_diffrn_reflns_theta_max 30.029
_diffrn_reflns_theta_min 1.815
_diffrn_source 'fine-focus sealed tube'
_diffrn_standards_number 0
_exptl_absorpt_coefficient_mu 24.786
_exptl_absorpt_correction_T_max 0.2249
_exptl_absorpt_correction_T_min 0.0074
_exptl_absorpt_correction_type numerical
_exptl_absorpt_process_details
;
SADABS-2012/1 (Bruker,2012) was used for absorption correction.
wR2(int) was 0.1284 before and 0.0553 after correction.
The Ratio of minimum to maximum transmission is 0.0329.
The \l/2 correction factor is 0.0015.
;
_exptl_crystal_colour green
_exptl_crystal_colour_primary green
_exptl_crystal_density_diffrn 4.252
_exptl_crystal_description prism
_exptl_crystal_F_000 2500
_exptl_crystal_recrystallization_method 'The material was recrystallised from water by slow evaporation'
_exptl_crystal_size_max 0.432
_exptl_crystal_size_mid 0.172
_exptl_crystal_size_min 0.1
_refine_diff_density_max 2.737
_refine_diff_density_min -2.441
_refine_diff_density_rms 0.369
_refine_ls_extinction_method none
_refine_ls_goodness_of_fit_ref 1.042
_refine_ls_hydrogen_treatment refall
_refine_ls_matrix_type full
_refine_ls_number_parameters 677
_refine_ls_number_reflns 12611
_refine_ls_number_restraints 17
_refine_ls_restrained_S_all 1.043
_refine_ls_R_factor_all 0.0444
_refine_ls_R_factor_gt 0.0362
_refine_ls_shift/su_max 0.006
_refine_ls_shift/su_mean 0.000
_refine_ls_structure_factor_coef Fsqd
_refine_ls_weighting_details 'w=1/[\s^2^(Fo^2^)+(0.0399P)^2^+21.9968P] where P=(Fo^2^+2Fc^2^)/3'
_refine_ls_weighting_scheme calc
_refine_ls_wR_factor_gt 0.0893
_refine_ls_wR_factor_ref 0.0938
_reflns_Friedel_coverage 0.000
_reflns_number_gt 10917
_reflns_number_total 12611
_reflns_threshold_expression 'I > 2\s(I)'
_cod_data_source_file ja5084078_si_002.cif
_cod_data_source_block hj-060314
_cod_depositor_comments 'Adding full bibliography for 4122671.cif.'
_cod_database_code 4122671
_shelxl_version_number 2013-4
_shelx_space_group_comment
;
The symmetry employed for this shelxl refinement is uniquely defined
by the following loop, which should always be used as a source of
symmetry information in preference to the above space-group names.
They are only intended as comments.
;
_olex2_refinement_description
;
1. Restrained distances
 O16W_$1-H1WB
 1.85 with sigma of 0.005
 O1W-H1WA = O1W-H1WB
 0.975 with sigma of 0.005
 H1WA-H1WB
 1.52 with sigma of 0.01
 O23_$1-H1WA
 2.07 with sigma of 0.01
2. Uiso/Uaniso restraints and constraints
Uanis(O19W) \\sim Ueq: with sigma of 0.005 and sigma for terminal atoms of 0.01
Uanis(O14W) \\sim Ueq: with sigma of 0.005 and sigma for terminal atoms of 0.01
Uanis(W7B) = Uanis(W7)
Uanis(W9B) = Uanis(W9)
Uanis(W5B) = Uanis(W5)
Uanis(W8B) = Uanis(W8)
Uanis(O6) = Uanis(W1B)
Uanis(W6B) = Uanis(W6)
Uanis(W4B) = Uanis(W4)
Uanis(O19W) = Uanis(O18W)
3. Rigid body (RIGU) restrains
 O19W, O18W
 with sigma for 1-2 distances of 0.002 and sigma for 1-3 distances of 0.002
4. Others
 Sof(W1)=Sof(W2)=Sof(W3)=1-FVAR(1)
 Sof(W1B)=Sof(W2B)=Sof(W3B)=FVAR(1)
 Sof(W5)=1-FVAR(2)
 Sof(W5B)=FVAR(2)
 Sof(W6)=1-FVAR(3)
 Sof(W6B)=FVAR(3)
 Sof(W8)=1-FVAR(4)
 Sof(W8B)=FVAR(4)
 Sof(W9)=1-FVAR(5)
 Sof(W9B)=FVAR(5)
 Sof(W7)=1-FVAR(6)
 Sof(W7B)=FVAR(6)
 Sof(O18W)=1-FVAR(7)
 Sof(O19W)=FVAR(7)
 Sof(W4)=1-FVAR(8)
 Sof(W4B)=FVAR(8)
 Fixed Sof: Na3(0.5)
;
_olex2_diffrn_ambient_temperature_device 'Oxford Cryosystems'
_olex2_exptl_crystal_mounting_method 'The crystal was mounted on a loop with paratone oil'
_olex2_submission_original_sample_id HJ-06314
_olex2_submission_special_instructions 'No special instructions were received'

loop_
_space_group_symop_operation_xyz
'x, y, z'
'-x, -y, -z'

loop_
_atom_site_label
_atom_site_type_symbol
_atom_site_fract_x
_atom_site_fract_y
_atom_site_fract_z
_atom_site_U_iso_or_equiv
_atom_site_adp_type
_atom_site_occupancy
_atom_site_site_symmetry_order
_atom_site_calc_flag
_atom_site_refinement_flags_posn
_atom_site_refinement_flags_adp
_atom_site_refinement_flags_occupancy
_atom_site_disorder_assembly
_atom_site_disorder_group
O1 O 1.2202(5) -0.1033(5) 1.3248(4) 0.0211(12) Uani 1 1 d . . . A 1
O2 O 1.1606(5) -0.3406(5) 1.2192(4) 0.0182(12) Uani 1 1 d . . . A 1
O3 O 0.9188(5) -0.3015(5) 1.3295(4) 0.0181(12) Uani 1 1 d . . . A 1
O3W O 0.6013(8) 0.1419(8) 1.5213(6) 0.046(2) Uani 1 1 d . . . . .
O4 O 0.8152(5) -0.1002(5) 1.3612(4) 0.0190(12) Uani 1 1 d . . . A 1
O4W O 0.7868(8) 0.3529(7) 1.4291(6) 0.056(3) Uani 1 1 d . . . . .
O5 O 1.1307(5) -0.2752(5) 1.3683(4) 0.0211(12) Uani 1 1 d . . . A 1
O5W O 0.5300(7) -0.4389(7) 1.4267(5) 0.0366(17) Uani 1 1 d . . . . .
O6 O 0.706(3) -0.192(3) 1.259(2) 0.0226(14) Uani 1 1 d . . . A 1
O6W O 0.5339(7) -0.7099(7) 1.3655(5) 0.0401(18) Uani 1 1 d . . . . .
O7 O 0.9266(5) -0.2078(5) 1.1484(4) 0.0153(11) Uani 1 1 d . . . A 1
O7W O 0.3433(7) 0.1479(8) 1.4354(6) 0.049(2) Uani 1 1 d . . . . .
O8 O 0.7579(5) -0.3179(5) 1.1358(4) 0.0169(11) Uani 1 1 d . . . A 1
O9 O 0.6987(5) -0.1058(5) 1.0634(4) 0.0152(11) Uani 1 1 d . . . A 1
O10 O 0.8272(5) -0.0120(5) 1.1801(4) 0.0136(10) Uani 1 1 d . . . A 1
O11 O 0.6955(5) 0.1057(5) 1.2911(4) 0.0158(11) Uani 1 1 d . . . A 1
O11W O 1.0845(7) 0.3100(6) 1.1884(6) 0.043(2) Uani 1 1 d . . . . .
O12 O 0.6688(5) 0.1809(5) 1.1335(4) 0.0168(11) Uani 1 1 d . . . A 1
O13 O 0.9236(5) 0.1130(5) 1.2904(4) 0.0168(11) Uani 1 1 d . . . A 1
O14 O 1.0252(5) -0.1136(5) 1.2460(3) 0.0132(10) Uani 1 1 d . . . . .
O15 O 1.0212(5) -0.0640(5) 1.4032(4) 0.0194(12) Uani 1 1 d . . . A 1
O16 O 1.1301(5) 0.0697(5) 1.2058(4) 0.0161(11) Uani 1 1 d . . . A 1
O17 O 1.1384(5) 0.1194(5) 1.3682(4) 0.0229(13) Uani 1 1 d . . . A 1
O17W O 0.5216(14) -0.4879(11) 1.2034(7) 0.111(6) Uani 1 1 d . . . . .
O18 O 0.8933(5) 0.1929(5) 1.1249(3) 0.0134(10) Uani 1 1 d . . . A 1
O19 O 0.7540(5) 0.3195(5) 1.2353(4) 0.0188(12) Uani 1 1 d . . . A 1
O20 O 1.0118(5) -0.0404(4) 1.0902(3) 0.0122(10) Uani 1 1 d . . . . .
O21 O 0.5962(5) -0.0003(5) 1.1880(4) 0.0174(11) Uani 1 1 d . . . A 1
O22 O 0.7813(5) 0.0749(5) 1.0078(4) 0.0140(11) Uani 1 1 d . . . A 1
O23 O 0.5345(5) 0.1053(5) 1.0220(4) 0.0170(11) Uani 1 1 d D . . A 1
O24 O 0.9497(5) -0.3617(5) 1.0449(4) 0.0167(11) Uani 1 1 d . . . A 1
O25 O 0.8947(5) -0.1440(5) 0.9716(3) 0.0136(10) Uani 1 1 d . . . A 1
O26 O 0.7303(5) -0.2762(5) 0.9585(4) 0.0197(12) Uani 1 1 d . . . A 1
O27 O 0.9680(5) -0.4253(5) 1.2055(4) 0.0160(11) Uani 1 1 d . . . A 1
O28 O 1.1315(5) -0.2707(5) 1.0513(4) 0.0145(11) Uani 1 1 d . . . A 1
O29 O 1.1735(5) -0.5002(5) 1.1063(4) 0.0180(11) Uani 1 1 d . . . A 1
O30 O 1.2494(5) -0.1584(5) 1.1702(4) 0.0164(11) Uani 1 1 d . . . A 1
O31 O 1.3673(5) -0.3152(6) 1.2983(4) 0.0271(14) Uani 1 1 d . . . A 1
O32 O 0.9540(6) -0.2524(6) 1.4926(4) 0.0250(13) Uani 1 1 d . . . . .
O33 O 0.7634(6) -0.4372(5) 1.2974(4) 0.0247(13) Uani 1 1 d . . . . .
O34 O 0.5655(5) -0.0451(6) 1.3621(4) 0.0214(13) Uani 1 1 d . . . . .
O1W O 1.3472(5) 0.0266(5) 1.1211(4) 0.0183(12) Uani 1 1 d D . . . .
H1WA H 1.383(2) 0.068(4) 1.076(2) 0.01(2) Uiso 1 1 d D . . . .
H1WB H 1.335(3) 0.076(5) 1.165(3) 0.03(3) Uiso 1 1 d D . . . .
Na3 Na 0.8211(6) 0.1166(6) 1.4607(4) 0.0199(14) Uani 0.5 1 d . . . A 1
Na1 Na 0.6366(4) -0.5613(4) 1.3300(3) 0.0335(9) Uani 1 1 d . . . . .
Na4 Na 0.9967(6) 0.3617(5) 1.3416(3) 0.0648(18) Uani 1 1 d . . . A 1
Na2 Na 0.5000 0.0000 1.5000 0.0344(13) Uani 1 2 d S T P A .
P1 P 0.94879(16) -0.09260(16) 1.16625(12) 0.0093(3) Uani 1 1 d . . . . .
Ni1 Ni 1.06401(8) -0.12423(8) 0.98043(6) 0.01127(18) Uani 1 1 d . . . . .
Ni3 Ni 1.18340(9) -0.00473(9) 1.10303(6) 0.01289(19) Uani 1 1 d . . . . .
W1 W 0.67853(3) -0.04320(3) 1.29241(2) 0.01218(7) Uani 0.9465(9) 1 d . . . A 1
W2 W 0.82521(3) -0.33496(3) 1.24391(2) 0.01220(7) Uani 0.9465(9) 1 d . . . A 1
W3 W 0.97270(3) -0.19766(3) 1.39087(2) 0.01438(8) Uani 0.9465(9) 1 d . . . A 1
W4 W 1.22727(8) -0.23276(3) 1.26947(2) 0.01464(13) Uani 0.982(3) 1 d . . . A 1
W5 W 1.08279(4) -0.37151(3) 1.12492(4) 0.01221(11) Uani 0.949(2) 1 d . . . A 1
W6 W 0.81323(3) -0.23688(3) 1.03227(5) 0.01131(11) Uani 0.957(2) 1 d . . . A 1
W7 W 0.66398(4) 0.05168(3) 1.08026(5) 0.01108(12) Uani 0.978(3) 1 d . . . A 1
W8 W 0.79799(11) 0.18148(6) 1.21165(7) 0.01092(16) Uani 0.942(7) 1 d . . . A 1
W9 W 1.08783(4) 0.02997(7) 1.31120(2) 0.01387(13) Uani 0.963(3) 1 d . . . A 1
K1 K 0.8823(3) -0.5708(2) 1.09347(17) 0.0487(7) Uani 1 1 d . . . . .
K2 K 0.51000(17) -0.19280(18) 1.14756(13) 0.0256(4) Uani 1 1 d . . . . .
W1B W 0.712(3) -0.190(3) 1.262(2) 0.0226(14) Uani 0.0535(9) 1 d . . . A 2
O13W O 1.1058(6) -0.4738(6) 1.3419(5) 0.0304(15) Uani 1 1 d . . . B 1
O2W O 0.2835(8) 0.3340(8) 1.1756(6) 0.047(2) Uani 1 1 d . . . . .
O10W O 0.6065(7) 0.3307(7) 0.9355(6) 0.048(2) Uani 1 1 d . . . . .
O16W O 0.3648(9) 0.1553(8) 1.2492(6) 0.055(2) Uani 1 1 d D . . . .
O15W O 0.6940(11) -0.3225(12) 1.4642(8) 0.085(4) Uani 1 1 d . . . . .
O9W O 1.3516(12) -0.4924(10) 0.9605(8) 0.079(4) Uani 1 1 d . . . . .
W2B W 1.0047(7) -0.3250(6) 1.3496(4) 0.0215(15) Uani 0.0535(9) 1 d . . . A 2
W3B W 0.8517(7) -0.0295(6) 1.3883(5) 0.0278(17) Uani 0.0535(9) 1 d . . . A 2
W5B W 1.1114(8) -0.3665(6) 1.1520(7) 0.01221(11) Uani 0.051(2) 1 d . . . A 2
O12W O 1.1187(15) -0.5061(11) 1.4873(9) 0.099(5) Uani 1 1 d . . . . .
O14W O 0.3074(14) 0.4243(13) 1.2998(11) 0.107(5) Uani 1 1 d . U . . .
W6B W 0.8162(7) -0.2293(7) 1.0644(10) 0.01131(11) Uani 0.043(2) 1 d . . . A 2
O18W O 0.4608(13) 0.3561(14) 1.1118(11) 0.050(3) Uani 0.607(19) 1 d . . . C 2
W8B W 0.8202(13) 0.1927(9) 1.2253(9) 0.01092(16) Uani 0.058(7) 1 d . . . A 2
W9B W 1.1029(11) 0.0660(17) 1.3103(7) 0.01387(13) Uani 0.037(3) 1 d . . . A 2
W7B W 0.6807(17) 0.0368(17) 1.112(2) 0.01108(12) Uani 0.022(3) 1 d . . . A 2
O19W O 0.446(2) 0.317(2) 1.1504(18) 0.050(3) Uani 0.393(19) 1 d . U . C 1
W4B W 1.268(4) -0.225(2) 1.2666(15) 0.01464(13) Uani 0.018(3) 1 d . . . A 2

loop_
_atom_site_aniso_label
_atom_site_aniso_U_11
_atom_site_aniso_U_22
_atom_site_aniso_U_33
_atom_site_aniso_U_23
_atom_site_aniso_U_13
_atom_site_aniso_U_12
O1 0.022(3) 0.019(3) 0.022(3) -0.005(2) -0.006(2) -0.002(2)
O2 0.022(3) 0.017(3) 0.016(3) -0.004(2) -0.001(2) -0.005(2)
O3 0.023(3) 0.018(3) 0.014(3) -0.001(2) 0.003(2) -0.007(2)
O3W 0.046(5) 0.049(5) 0.048(5) -0.002(4) 0.002(4) -0.024(4)
O4 0.024(3) 0.018(3) 0.015(3) -0.004(2) 0.003(2) -0.005(2)
O4W 0.054(5) 0.036(5) 0.072(7) -0.014(4) -0.038(5) 0.005(4)
O5 0.022(3) 0.021(3) 0.019(3) 0.001(2) -0.004(2) -0.005(2)
O5W 0.032(4) 0.040(4) 0.034(4) 0.001(3) -0.002(3) -0.004(3)
O6 0.024(3) 0.026(2) 0.023(2) -0.0077(16) 0.008(2) -0.0134(18)
O6W 0.036(4) 0.039(4) 0.048(5) -0.009(4) 0.004(4) -0.013(4)
O7 0.017(3) 0.015(3) 0.016(3) -0.005(2) 0.003(2) -0.008(2)
O7W 0.031(4) 0.051(5) 0.069(6) -0.002(5) -0.012(4) -0.019(4)
O8 0.017(3) 0.019(3) 0.019(3) -0.002(2) -0.002(2) -0.012(2)
O9 0.014(3) 0.012(3) 0.020(3) -0.003(2) 0.003(2) -0.004(2)
O10 0.011(2) 0.012(3) 0.017(3) -0.004(2) 0.001(2) -0.001(2)
O11 0.018(3) 0.013(3) 0.016(3) -0.004(2) 0.003(2) -0.004(2)
O11W 0.049(5) 0.027(4) 0.063(6) -0.020(4) 0.029(4) -0.020(4)
O12 0.018(3) 0.018(3) 0.015(3) -0.003(2) -0.002(2) -0.006(2)
O13 0.018(3) 0.016(3) 0.017(3) -0.005(2) 0.002(2) -0.005(2)
O14 0.014(2) 0.016(3) 0.010(2) -0.003(2) -0.0035(19) -0.003(2)
O15 0.021(3) 0.019(3) 0.017(3) -0.005(2) 0.001(2) -0.004(2)
O16 0.016(3) 0.017(3) 0.017(3) -0.005(2) 0.002(2) -0.006(2)
O17 0.023(3) 0.025(3) 0.022(3) -0.015(3) -0.006(2) -0.004(3)
O17W 0.145(13) 0.090(9) 0.050(7) -0.024(6) -0.041(8) 0.068(9)
O18 0.014(2) 0.012(3) 0.015(3) -0.002(2) 0.000(2) -0.005(2)
O19 0.021(3) 0.016(3) 0.022(3) -0.008(2) 0.001(2) -0.005(2)
O20 0.014(2) 0.011(2) 0.012(3) -0.001(2) 0.0028(19) -0.004(2)
O21 0.012(2) 0.023(3) 0.018(3) -0.003(2) 0.001(2) -0.007(2)
O22 0.013(2) 0.012(3) 0.019(3) -0.003(2) 0.003(2) -0.006(2)
O23 0.010(2) 0.021(3) 0.019(3) 0.000(2) -0.003(2) -0.003(2)
O24 0.017(3) 0.012(3) 0.021(3) -0.005(2) -0.002(2) -0.003(2)
O25 0.017(3) 0.011(3) 0.014(3) 0.000(2) 0.001(2) -0.005(2)
O26 0.017(3) 0.025(3) 0.022(3) -0.012(3) 0.004(2) -0.009(2)
O27 0.016(3) 0.013(3) 0.018(3) -0.003(2) -0.002(2) -0.002(2)
O28 0.014(3) 0.013(3) 0.015(3) 0.002(2) -0.001(2) -0.002(2)
O29 0.021(3) 0.011(3) 0.021(3) -0.007(2) 0.005(2) 0.000(2)
O30 0.017(3) 0.014(3) 0.016(3) -0.001(2) 0.003(2) 0.000(2)
O31 0.016(3) 0.026(3) 0.034(4) -0.002(3) -0.008(3) 0.004(2)
O32 0.034(4) 0.029(3) 0.012(3) -0.002(3) 0.000(2) -0.009(3)
O33 0.031(3) 0.018(3) 0.027(3) 0.000(3) 0.006(3) -0.013(3)
O34 0.024(3) 0.028(3) 0.015(3) -0.006(3) 0.008(2) -0.010(3)
O1W 0.019(3) 0.021(3) 0.017(3) -0.005(2) 0.001(2) -0.007(2)
Na3 0.015(3) 0.028(4) 0.013(3) 0.003(3) -0.004(2) 0.000(3)
Na1 0.036(2) 0.030(2) 0.036(2) -0.0068(18) 0.0078(18) -0.0109(18)
Na4 0.095(4) 0.039(3) 0.030(3) 0.011(2) 0.014(3) 0.031(3)
Na2 0.027(3) 0.053(4) 0.029(3) -0.013(3) 0.006(2) -0.015(3)
P1 0.0093(8) 0.0092(8) 0.0097(8) -0.0029(7) 0.0012(6) -0.0021(6)
Ni1 0.0119(4) 0.0107(4) 0.0123(4) -0.0029(4) 0.0015(3) -0.0041(3)
Ni3 0.0124(4) 0.0130(5) 0.0137(5) -0.0029(4) 0.0006(3) -0.0034(4)
W1 0.01369(15) 0.01211(15) 0.01168(15) -0.00363(11) 0.00362(11) -0.00417(11)
W2 0.01553(15) 0.01014(15) 0.01178(15) -0.00212(11) 0.00279(11) -0.00464(11)
W3 0.01769(16) 0.01492(16) 0.01070(15) -0.00216(12) -0.00067(11) -0.00408(12)
W4 0.0138(3) 0.01384(15) 0.01509(16) -0.00137(12) -0.00151(13) -0.00125(14)
W5 0.01357(17) 0.00959(14) 0.0134(2) -0.00252(12) 0.00143(16) -0.00231(11)
W6 0.01182(14) 0.01122(15) 0.0124(3) -0.00340(14) 0.00106(13) -0.00482(11)
W7 0.00929(14) 0.01246(15) 0.0124(3) -0.00384(16) 0.00133(15) -0.00340(11)
W8 0.0118(2) 0.01016(16) 0.0120(2) -0.00433(15) 0.0008(2) -0.00347(16)
W9 0.01433(15) 0.0157(3) 0.01276(15) -0.00438(13) -0.00166(11) -0.00456(16)
K1 0.088(2) 0.0298(12) 0.0410(14) -0.0153(11) 0.0267(14) -0.0339(14)
K2 0.0205(9) 0.0266(10) 0.0283(10) -0.0013(8) 0.0012(7) -0.0045(7)
W1B 0.024(3) 0.026(2) 0.023(2) -0.0077(16) 0.008(2) -0.0134(18)
O13W 0.029(3) 0.032(4) 0.034(4) -0.010(3) 0.004(3) -0.012(3)
O2W 0.048(5) 0.053(5) 0.041(5) -0.013(4) 0.000(4) -0.009(4)
O10W 0.024(4) 0.033(4) 0.082(7) -0.003(4) 0.012(4) -0.002(3)
O16W 0.075(7) 0.047(5) 0.041(5) -0.021(4) -0.006(5) -0.005(5)
O15W 0.092(8) 0.130(11) 0.075(8) -0.063(8) 0.043(7) -0.084(8)
O9W 0.098(9) 0.053(7) 0.075(8) -0.012(6) 0.022(7) 0.001(6)
W2B 0.030(4) 0.016(3) 0.019(3) 0.001(2) 0.003(3) -0.008(3)
W3B 0.043(4) 0.022(3) 0.021(3) -0.005(3) 0.008(3) -0.012(3)
W5B 0.01357(17) 0.00959(14) 0.0134(2) -0.00252(12) 0.00143(16) -0.00231(11)
O12W 0.142(13) 0.072(8) 0.102(11) -0.034(8) 0.001(9) -0.050(9)
O14W 0.109(8) 0.089(8) 0.121(9) -0.002(7) -0.032(7) -0.023(7)
W6B 0.01182(14) 0.01122(15) 0.0124(3) -0.00340(14) 0.00106(13) -0.00482(11)
O18W 0.033(5) 0.041(7) 0.066(8) 0.002(5) 0.026(5) 0.002(5)
W8B 0.0118(2) 0.01016(16) 0.0120(2) -0.00433(15) 0.0008(2) -0.00347(16)
W9B 0.01433(15) 0.0157(3) 0.01276(15) -0.00438(13) -0.00166(11) -0.00456(16)
W7B 0.00929(14) 0.01246(15) 0.0124(3) -0.00384(16) 0.00133(15) -0.00340(11)
O19W 0.033(5) 0.041(7) 0.066(8) 0.002(5) 0.026(5) 0.002(5)
W4B 0.0138(3) 0.01384(15) 0.01509(16) -0.00137(12) -0.00151(13) -0.00125(14)

loop_
_atom_type_symbol
_atom_type_description
_atom_type_scat_dispersion_real
_atom_type_scat_dispersion_imag
_atom_type_scat_source
H H 0.0000 0.0000 'International Tables Vol C Tables 4.2.6.8 and 6.1.1.4'
K K 0.2009 0.2494 'International Tables Vol C Tables 4.2.6.8 and 6.1.1.4'
Na Na 0.0362 0.0249 'International Tables Vol C Tables 4.2.6.8 and 6.1.1.4'
Ni Ni 0.3393 1.1124 'International Tables Vol C Tables 4.2.6.8 and 6.1.1.4'
O O 0.0106 0.0060 'International Tables Vol C Tables 4.2.6.8 and 6.1.1.4'
P P 0.1023 0.0942 'International Tables Vol C Tables 4.2.6.8 and 6.1.1.4'
W W -0.8490 6.8722 'International Tables Vol C Tables 4.2.6.8 and 6.1.1.4'

loop_
_geom_angle_atom_site_label_1
_geom_angle_atom_site_label_2
_geom_angle_atom_site_label_3
_geom_angle
_geom_angle_site_symmetry_1
_geom_angle_site_symmetry_3
W4 O1 W9 123.0(3) . .
W5 O2 W4 147.4(3) . .
W2 O3 W3 152.6(4) . .
Na2 O3W Na3 117.0(4) . .
W1 O4 W3 154.5(3) . .
Na3 O4W Na4 99.1(3) . .
Na1 O4W Na3 112.9(4) 1_565 .
Na1 O4W Na4 103.7(4) 1_565 .
W3 O5 W4 125.5(3) . .
W1 O6 W2 146.4(19) . .
P1 O7 W2 126.7(3) . .
P1 O7 W5 124.1(3) . .
P1 O7 W6 126.4(3) . .
W5 O7 W2 89.61(19) . .
W5 O7 W6 90.08(18) . .
W6 O7 W2 88.41(17) . .
W2 O8 W6 125.0(3) . .
W7 O9 W6 147.9(3) . .
P1 O10 W1 126.8(3) . .
P1 O10 W7 126.3(3) . .
P1 O10 W8 124.9(3) . .
W7 O10 W1 88.38(17) . .
W7 O10 W8 89.55(19) . .
W8 O10 W1 88.96(17) . .
W1 O11 W8 125.9(3) . .
W7 O12 W8 122.9(3) . .
W8 O13 Na3 107.6(3) . .
W8 O13 W9 148.4(3) . .
W9 O13 Na3 103.6(3) . .
P1 O14 W3 126.0(3) . .
P1 O14 W4 127.5(3) . .
P1 O14 W9 125.8(3) . .
W4 O14 W3 88.36(17) . .
W9 O14 W3 88.71(17) . .
W9 O14 W4 87.87(17) . .
Na3 O15 Na3 102.3(2) 2_758 .
W3 O15 Na3 107.0(3) . 2_758
W3 O15 Na3 112.0(3) . .
W3 O15 W9 125.3(3) . .
W9 O15 Na3 100.0(3) . .
W9 O15 Na3 107.9(3) . 2_758
W9 O16 Ni3 138.2(3) . .
W9 O17 Na4 114.6(3) . .
W8 O18 Ni1 138.6(3) . 2_757
W8 O19 Na1 143.8(3) . 1_565
P1 O20 Ni1 122.8(3) . .
P1 O20 Ni3 122.0(3) . .
Ni1 O20 Ni3 93.0(2) . .
W1 O21 W7 125.6(3) . .
Ni1 O22 Ni3 99.0(2) 2_757 2_757
W7 O22 Ni1 134.2(3) . 2_757
W7 O22 Ni3 124.4(3) . 2_757
W6 O24 W5 122.4(3) . .
Ni1 O25 Ni3 99.8(2) . 2_757
W6 O25 Ni1 133.2(3) . .
W6 O25 Ni3 124.8(3) . 2_757
W2 O27 W5 126.5(3) . .
W5 O28 Ni1 139.2(3) . .
W4 O30 Ni3 138.3(3) . .
W3 O32 Na4 161.6(4) . 2_758
W2 O33 Na1 160.7(4) . .
W1 O34 Na2 142.8(3) . .
H1WA O1W H1WB 102.8(11) . .
Ni3 O1W H1WA 121(2) . .
Ni3 O1W H1WB 105(2) . .
O3W Na3 O4W 90.7(4) . .
O3W Na3 O13 134.6(3) . .
O3W Na3 O15 107.6(3) . 2_758
O3W Na3 O15 140.0(4) . .
O4W Na3 O13 85.7(3) . .
O4W Na3 O15 128.1(4) . .
O13 Na3 O15 53.0(2) . .
O15 Na3 O4W 100.9(3) 2_758 .
O15 Na3 O13 117.5(3) 2_758 .
O15 Na3 O15 77.7(2) 2_758 .
O4W Na1 O5W 91.8(3) 1_545 .
O4W Na1 O6W 92.0(4) 1_545 .
O4W Na1 O17W 165.4(5) 1_545 .
O4W Na1 O19 86.0(3) 1_545 1_545
O4W Na1 O33 81.5(3) 1_545 .
O5W Na1 O6W 95.6(3) . .
O5W Na1 O19 176.6(3) . 1_545
O17W Na1 O5W 101.4(4) . .
O17W Na1 O6W 92.9(5) . .
O17W Na1 O19 80.6(3) . 1_545
O19 Na1 O6W 87.1(3) 1_545 .
O33 Na1 O5W 90.1(3) . .
O33 Na1 O6W 171.6(3) . .
O33 Na1 O17W 92.1(5) . .
O33 Na1 O19 87.0(2) . 1_545
O4W Na4 O17 102.7(3) . .
O4W Na4 O32 68.5(3) . 2_758
O4W Na4 Na1 34.0(2) . 1_565
O11W Na4 O4W 135.3(4) . .
O11W Na4 O17 73.3(3) . .
O11W Na4 O32 133.5(3) . 2_758
O11W Na4 Na1 109.0(3) . 1_565
O17 Na4 Na1 120.6(3) . 1_565
O32 Na4 O17 61.2(2) 2_758 .
O32 Na4 Na1 102.5(2) 2_758 1_565
O13W Na4 O4W 124.1(3) 1_565 .
O13W Na4 O11W 93.1(3) 1_565 .
O13W Na4 O17 119.7(3) 1_565 .
O13W Na4 O32 100.4(3) 1_565 2_758
O13W Na4 Na1 119.4(2) 1_565 1_565
O3W Na2 O3W 180.0 2_658 .
O3W Na2 O34 102.3(3) 2_658 2_658
O3W Na2 O34 102.3(3) . .
O3W Na2 O34 77.7(3) 2_658 .
O3W Na2 O34 77.7(3) . 2_658
O7W Na2 O3W 92.3(3) . 2_658
O7W Na2 O3W 92.3(3) 2_658 .
O7W Na2 O3W 87.7(3) . .
O7W Na2 O3W 87.7(3) 2_658 2_658
O7W Na2 O7W 180.0 2_658 .
O7W Na2 O34 88.9(3) . .
O7W Na2 O34 91.1(3) 2_658 .
O7W Na2 O34 88.9(3) 2_658 2_658
O7W Na2 O34 91.1(3) . 2_658
O34 Na2 O34 180.0(3) 2_658 .
O10 P1 O7 107.9(3) . .
O10 P1 O20 110.0(3) . .
O14 P1 O7 108.7(3) . .
O14 P1 O10 109.4(3) . .
O14 P1 O20 110.6(3) . .
O20 P1 O7 110.1(3) . .
O18 Ni1 O20 176.5(2) 2_757 .
O18 Ni1 O22 96.4(2) 2_757 2_757
O18 Ni1 O25 90.2(2) 2_757 .
O22 Ni1 O20 84.1(2) 2_757 .
O25 Ni1 O20 88.9(2) . .
O25 Ni1 O22 169.7(2) . 2_757
O28 Ni1 O18 92.2(2) . 2_757
O28 Ni1 O20 91.3(2) . .
O28 Ni1 O22 91.0(2) . 2_757
O28 Ni1 O25 96.7(2) . .
O16 Ni3 O22 173.5(2) . 2_757
O16 Ni3 O25 90.0(2) . 2_757
O16 Ni3 O30 93.1(2) . .
O16 Ni3 O1W 87.2(2) . .
O25 Ni3 O22 85.9(2) 2_757 2_757
O25 Ni3 O1W 98.5(2) 2_757 .
O30 Ni3 O22 90.5(2) . 2_757
O30 Ni3 O25 174.1(2) . 2_757
O30 Ni3 O1W 86.6(2) . .
O1W Ni3 O22 98.3(2) . 2_757
O4 W1 O6 86.9(11) . .
O4 W1 O10 83.6(2) . .
O4 W1 O11 90.5(3) . .
O4 W1 O21 154.1(2) . .
O6 W1 O10 84.8(10) . .
O11 W1 O6 157.2(10) . .
O11 W1 O10 72.4(2) . .
O11 W1 O21 90.1(3) . .
O21 W1 O6 82.5(11) . .
O21 W1 O10 71.9(2) . .
O34 W1 O4 102.7(3) . .
O34 W1 O6 101.1(10) . .
O34 W1 O10 171.5(3) . .
O34 W1 O11 101.6(3) . .
O34 W1 O21 102.5(3) . .
O3 W2 O6 87.2(10) . .
O3 W2 O7 83.5(2) . .
O6 W2 O7 84.8(10) . .
O8 W2 O3 155.7(2) . .
O8 W2 O6 86.0(10) . .
O8 W2 O7 72.7(2) . .
O8 W2 O27 89.4(3) . .
O27 W2 O3 87.5(2) . .
O27 W2 O6 156.1(10) . .
O27 W2 O7 71.5(2) . .
O33 W2 O3 102.4(3) . .
O33 W2 O6 102.7(10) . .
O33 W2 O7 170.6(3) . .
O33 W2 O8 101.9(3) . .
O33 W2 O27 101.2(3) . .
O3 W3 O4 83.2(3) . .
O3 W3 O14 84.0(2) . .
O4 W3 O14 83.2(2) . .
O5 W3 O3 87.7(3) . .
O5 W3 O4 154.7(3) . .
O5 W3 O14 72.3(2) . .
O15 W3 O3 155.3(3) . .
O15 W3 O4 87.2(3) . .
O15 W3 O5 91.4(3) . .
O15 W3 O14 72.3(2) . .
O32 W3 O3 101.2(3) . .
O32 W3 O4 102.1(3) . .
O32 W3 O5 102.8(3) . .
O32 W3 O14 172.9(3) . .
O32 W3 O15 103.0(3) . .
O1 W4 O2 155.0(3) . .
O1 W4 O5 82.6(3) . .
O1 W4 O14 74.0(2) . .
O2 W4 O5 82.4(2) . .
O2 W4 O14 82.5(2) . .
O5 W4 O14 73.1(2) . .
O30 W4 O1 92.1(3) . .
O30 W4 O2 93.0(3) . .
O30 W4 O5 155.0(3) . .
O30 W4 O14 81.9(2) . .
O31 W4 O1 101.7(3) . .
O31 W4 O2 100.9(3) . .
O31 W4 O5 101.5(3) . .
O31 W4 O14 173.3(3) . .
O31 W4 O30 103.6(3) . .
O2 W5 O7 85.6(2) . .
O2 W5 O24 157.7(2) . .
O2 W5 O27 87.7(2) . .
O24 W5 O7 72.8(2) . .
O24 W5 O27 80.6(2) . .
O27 W5 O7 72.4(2) . .
O28 W5 O2 95.0(3) . .
O28 W5 O7 82.9(2) . .
O28 W5 O24 87.9(2) . .
O28 W5 O27 154.9(2) . .
O29 W5 O2 101.7(3) . .
O29 W5 O7 169.5(2) . .
O29 W5 O24 99.1(3) . .
O29 W5 O27 100.1(3) . .
O29 W5 O28 103.8(3) . .
O8 W6 O7 73.5(2) . .
O9 W6 O7 83.2(2) . .
O9 W6 O8 84.1(2) . .
O24 W6 O7 74.3(2) . .
O24 W6 O8 84.3(3) . .
O24 W6 O9 156.8(2) . .
O25 W6 O7 83.1(2) . .
O25 W6 O8 156.4(2) . .
O25 W6 O9 90.1(2) . .
O25 W6 O24 92.6(2) . .
O26 W6 O7 171.3(3) . .
O26 W6 O8 98.7(3) . .
O26 W6 O9 100.0(3) . .
O26 W6 O24 101.6(3) . .
O26 W6 O25 104.9(3) . .
O9 W7 O10 84.1(2) . .
O9 W7 O21 84.5(2) . .
O12 W7 O9 157.7(3) . .
O12 W7 O10 74.3(2) . .
O12 W7 O21 84.2(2) . .
O21 W7 O10 73.4(2) . .
O22 W7 O9 90.7(2) . .
O22 W7 O10 83.0(2) . .
O22 W7 O12 91.9(2) . .
O22 W7 O21 156.3(2) . .
O23 W7 O9 100.8(3) . .
O23 W7 O10 171.0(2) . .
O23 W7 O12 100.0(3) . .
O23 W7 O21 99.4(3) . .
O23 W7 O22 104.3(3) . .
O11 W8 O10 72.6(2) . .
O12 W8 O10 72.7(2) . .
O12 W8 O11 80.2(2) . .
O13 W8 O10 82.9(2) . .
O13 W8 O11 85.7(2) . .
O13 W8 O12 154.5(2) . .
O18 W8 O10 83.2(2) . .
O18 W8 O11 155.6(2) . .
O18 W8 O12 89.6(2) . .
O18 W8 O13 94.8(3) . .
O19 W8 O10 171.1(2) . .
O19 W8 O11 100.7(3) . .
O19 W8 O12 100.7(3) . .
O19 W8 O13 102.8(3) . .
O19 W8 O18 102.9(3) . .
O1 W9 O14 73.9(2) . .
O1 W9 O15 81.4(3) . .
O13 W9 O1 155.7(2) . .
O13 W9 O14 83.1(2) . .
O13 W9 O15 84.8(2) . .
O15 W9 O14 73.3(2) . .
O16 W9 O1 91.6(3) . .
O16 W9 O13 92.8(3) . .
O16 W9 O14 82.1(2) . .
O16 W9 O15 155.4(2) . .
O17 W9 O1 101.2(3) . .
O17 W9 O13 100.9(3) . .
O17 W9 O14 172.9(3) . .
O17 W9 O15 101.0(3) . .
O17 W9 O16 103.4(3) . .

loop_
_geom_bond_atom_site_label_1
_geom_bond_atom_site_label_2
_geom_bond_distance
_geom_bond_site_symmetry_2
O1 W4 1.902(6) .
O1 W9 1.934(6) .
O2 W4 1.951(6) .
O2 W5 1.900(6) .
O3 W2 1.912(6) .
O3 W3 1.930(6) .
O3W Na3 2.669(11) .
O3W Na2 2.388(8) .
O4 W1 1.877(6) .
O4 W3 1.944(6) .
O4W Na3 2.803(11) .
O4W Na1 2.326(9) 1_565
O4W Na4 2.804(13) .
O5 W3 1.894(6) .
O5 W4 2.011(6) .
O5W Na1 2.408(9) .
O6 W1 1.92(3) .
O6 W2 1.98(4) .
O6W Na1 2.417(9) .
O7 P1 1.560(6) .
O7 W2 2.525(5) .
O7 W5 2.411(6) .
O7 W6 2.412(6) .
O7W Na2 2.365(9) .
O8 W2 1.879(6) .
O8 W6 2.001(6) .
O9 W6 1.927(6) .
O9 W7 1.926(5) .
O10 P1 1.537(6) .
O10 W1 2.529(5) .
O10 W7 2.408(5) .
O10 W8 2.431(5) .
O11 W1 1.881(5) .
O11 W8 2.020(6) .
O11W Na4 2.734(10) .
O12 W7 1.908(6) .
O12 W8 1.972(6) .
O13 Na3 2.960(9) .
O13 W8 1.897(6) .
O13 W9 1.933(6) .
O14 P1 1.525(5) .
O14 W3 2.544(5) .
O14 W4 2.437(5) .
O14 W9 2.422(5) .
O15 Na3 3.005(9) .
O15 Na3 2.777(9) 2_758
O15 W3 1.894(6) .
O15 W9 2.015(6) .
O16 Ni3 2.002(6) .
O16 W9 1.791(6) .
O17 Na4 2.995(8) .
O17 W9 1.727(6) .
O17W Na1 2.394(12) .
O18 Ni1 1.986(6) 2_757
O18 W8 1.774(5) .
O19 Na1 2.412(7) 1_565
O19 W8 1.731(6) .
O20 P1 1.558(6) .
O20 Ni1 2.155(5) .
O20 Ni3 2.158(5) .
O21 W1 1.889(6) .
O21 W7 1.980(6) .
O22 Ni1 2.049(5) 2_757
O22 Ni3 2.066(6) 2_757
O22 W7 1.824(5) .
O23 W7 1.719(5) .
O24 W5 1.995(6) .
O24 W6 1.899(6) .
O25 Ni1 2.045(5) .
O25 Ni3 2.054(6) 2_757
O25 W6 1.830(5) .
O26 W6 1.725(6) .
O27 W2 1.890(6) .
O27 W5 2.006(6) .
O28 Ni1 1.981(6) .
O28 W5 1.784(5) .
O29 W5 1.723(6) .
O30 Ni3 2.019(6) .
O30 W4 1.775(6) .
O31 W4 1.719(6) .
O32 Na4 2.816(8) 2_758
O32 W3 1.713(6) .
O33 Na1 2.371(7) .
O33 W2 1.721(6) .
O34 Na2 2.413(6) .
O34 W1 1.709(6) .
O1W H1WA 0.974(5) .
O1W H1WB 0.974(5) .
O1W Ni3 2.060(6) .
Na3 O15 2.777(9) 2_758
Na1 O4W 2.326(9) 1_545
Na1 O19 2.412(7) 1_545
Na4 O32 2.816(8) 2_758
Na4 Na1 4.043(8) 1_565
Na4 O13W 2.634(10) 1_565
Na2 O3W 2.388(8) 2_658
Na2 O7W 2.365(9) 2_658
Na2 O34 2.413(6) 2_658
Ni1 O18 1.986(6) 2_757
Ni1 O22 2.049(5) 2_757
Ni3 O22 2.066(6) 2_757
Ni3 O25 2.054(6) 2_757
O13W Na4 2.634(10) 1_545

loop_
_geom_hbond_atom_site_label_D
_geom_hbond_atom_site_label_H
_geom_hbond_atom_site_label_A
_geom_hbond_distance_DH
_geom_hbond_distance_HA
_geom_hbond_distance_DA
_geom_hbond_angle_DHA
_geom_hbond_site_symmetry_A
O1W H1WB O16W 0.974(5) 1.850(5) 2.789(10) 161(3) 1_655

loop_
_geom_torsion_atom_site_label_1
_geom_torsion_atom_site_label_2
_geom_torsion_atom_site_label_3
_geom_torsion_atom_site_label_4
_geom_torsion
_geom_torsion_site_symmetry_1
Na3 O13 W8 O10 -109.5(3) .
Na3 O13 W8 O11 -36.5(3) .
Na3 O13 W8 O12 -92.9(6) .
Na3 O13 W8 O18 167.9(3) .
Na3 O13 W8 O19 63.5(3) .
Na3 O15 W3 O3 -150.3(5) 2_758
Na3 O15 W3 O3 98.3(6) .
Na3 O15 W3 O4 142.5(3) 2_758
Na3 O15 W3 O4 31.1(3) .
Na3 O15 W3 O5 -174.1(3) .
Na3 O15 W3 O5 -62.8(3) 2_758
Na3 O15 W3 O14 -133.7(3) 2_758
Na3 O15 W3 O14 114.9(3) .
Na3 O15 W3 O32 -70.6(3) .
Na3 O15 W3 O32 40.7(4) 2_758
Na1 O19 W8 O11 7.4(6) 1_565
Na1 O19 W8 O12 89.3(6) 1_565
Na1 O19 W8 O13 -80.6(6) 1_565
Na1 O19 W8 O18 -178.7(5) 1_565
Na1 O33 W2 O3 164.6(11) .
Na1 O33 W2 O6 74.7(16) .
Na1 O33 W2 O8 -13.8(12) .
Na1 O33 W2 O27 -105.6(12) .
Na4 O17 W9 O1 167.1(3) .
Na4 O17 W9 O13 -22.8(4) .
Na4 O17 W9 O15 -109.6(3) .
Na4 O17 W9 O16 72.8(3) .
Na4 O32 W3 O3 108.9(12) 2_758
Na4 O32 W3 O4 -165.7(11) 2_758
Na4 O32 W3 O5 18.7(12) 2_758
Na4 O32 W3 O15 -75.8(12) 2_758
Na2 O34 W1 O4 44.1(6) .
Na2 O34 W1 O6 133.4(12) .
Na2 O34 W1 O11 -49.2(6) .
Na2 O34 W1 O21 -141.9(6) .
Ni1 O18 W8 O10 28.2(4) 2_757
Ni1 O18 W8 O11 20.1(9) 2_757
Ni1 O18 W8 O12 -44.4(5) 2_757
Ni1 O18 W8 O13 110.4(5) 2_757
Ni1 O18 W8 O19 -145.3(5) 2_757
Ni1 O20 P1 O7 -2.2(5) .
Ni1 O20 P1 O10 -120.9(4) .
Ni1 O20 P1 O14 118.0(4) .
Ni1 O22 W7 O9 -118.3(4) 2_757
Ni1 O22 W7 O10 -34.2(4) 2_757
Ni1 O22 W7 O12 39.6(4) 2_757
Ni1 O22 W7 O21 -40.2(8) 2_757
Ni1 O22 W7 O23 140.4(4) 2_757
Ni1 O25 W6 O7 35.4(4) .
Ni1 O25 W6 O8 43.2(8) .
Ni1 O25 W6 O9 118.6(4) .
Ni1 O25 W6 O24 -38.4(4) .
Ni1 O25 W6 O26 -141.1(4) .
Ni1 O28 W5 O2 -111.6(5) .
Ni1 O28 W5 O7 -26.7(5) .
Ni1 O28 W5 O24 46.2(5) .
Ni1 O28 W5 O27 -16.2(9) .
Ni1 O28 W5 O29 145.0(5) .
Ni3 O16 W9 O1 44.4(5) .
Ni3 O16 W9 O13 -111.7(5) .
Ni3 O16 W9 O14 -29.1(4) .
Ni3 O16 W9 O15 -28.1(9) .
Ni3 O16 W9 O17 146.4(5) .
Ni3 O20 P1 O7 -120.7(4) .
Ni3 O20 P1 O10 120.6(3) .
Ni3 O20 P1 O14 -0.5(4) .
Ni3 O22 W7 O9 40.0(4) 2_757
Ni3 O22 W7 O10 124.0(3) 2_757
Ni3 O22 W7 O12 -162.2(4) 2_757
Ni3 O22 W7 O21 118.0(6) 2_757
Ni3 O22 W7 O23 -61.4(4) 2_757
Ni3 O25 W6 O7 -124.0(3) 2_757
Ni3 O25 W6 O8 -116.3(6) 2_757
Ni3 O25 W6 O9 -40.9(3) 2_757
Ni3 O25 W6 O24 162.1(3) 2_757
Ni3 O25 W6 O26 59.5(4) 2_757
Ni3 O30 W4 O1 -43.6(5) .
Ni3 O30 W4 O2 111.9(5) .
Ni3 O30 W4 O5 33.4(9) .
Ni3 O30 W4 O14 29.9(4) .
Ni3 O30 W4 O31 -146.2(5) .
W1 O10 P1 O7 59.9(4) .
W1 O10 P1 O14 -58.2(4) .
W1 O10 P1 O20 -179.9(3) .
W2 O7 P1 O10 -58.8(4) .
W2 O7 P1 O14 59.8(4) .
W2 O7 P1 O20 -178.9(3) .
W3 O4 W1 O6 31.9(13) .
W3 O4 W1 O10 -53.2(8) .
W3 O4 W1 O11 -125.4(8) .
W3 O4 W1 O21 -34.0(12) .
W3 O4 W1 O34 132.6(8) .
W3 O14 P1 O7 -58.7(4) .
W3 O14 P1 O10 58.8(4) .
W3 O14 P1 O20 -179.8(3) .
W4 O5 W3 O3 92.4(4) .
W4 O5 W3 O4 23.5(8) .
W4 O5 W3 O14 7.9(3) .
W4 O5 W3 O15 -63.0(4) .
W4 O5 W3 O32 -166.6(4) .
W4 O14 P1 O7 62.1(4) .
W4 O14 P1 O10 179.7(3) .
W4 O14 P1 O20 -59.0(4) .
W5 O7 P1 O10 -178.4(3) .
W5 O7 P1 O14 -59.8(4) .
W5 O7 P1 O20 61.6(4) .
W5 O24 W6 O7 -6.5(3) .
W5 O24 W6 O8 -81.0(3) .
W5 O24 W6 O9 -20.7(8) .
W5 O24 W6 O25 75.6(4) .
W5 O24 W6 O26 -178.7(3) .
W5 O27 W2 O3 -86.1(4) .
W5 O27 W2 O6 -9(3) .
W5 O27 W2 O7 -2.2(3) .
W5 O27 W2 O8 69.8(4) .
W5 O27 W2 O33 171.7(4) .
W6 O7 P1 O10 61.6(4) .
W6 O7 P1 O14 -179.8(3) .
W6 O7 P1 O20 -58.4(4) .
W6 O8 W2 O3 17.2(9) .
W6 O8 W2 O6 91.3(10) .
W6 O8 W2 O7 5.5(3) .
W6 O8 W2 O27 -65.2(4) .
W6 O8 W2 O33 -166.6(4) .
W7 O10 P1 O7 -60.4(4) .
W7 O10 P1 O14 -178.5(3) .
W7 O10 P1 O20 59.7(4) .
W7 O21 W1 O4 -27.5(8) .
W7 O21 W1 O6 -94.3(11) .
W7 O21 W1 O10 -7.4(3) .
W7 O21 W1 O11 64.0(4) .
W7 O21 W1 O34 166.0(4) .
W8 O10 P1 O7 179.6(3) .
W8 O10 P1 O14 61.5(4) .
W8 O10 P1 O20 -60.3(4) .
W8 O11 W1 O4 85.5(4) .
W8 O11 W1 O6 2(3) .
W8 O11 W1 O10 2.3(3) .
W8 O11 W1 O21 -68.7(4) .
W8 O11 W1 O34 -171.5(4) .
W9 O13 W8 O10 62.3(6) .
W9 O13 W8 O11 135.3(6) .
W9 O13 W8 O12 78.9(9) .
W9 O13 W8 O18 -20.2(6) .
W9 O13 W8 O19 -124.7(6) .
W9 O14 P1 O7 -178.1(3) .
W9 O14 P1 O10 -60.6(4) .
W9 O14 P1 O20 60.8(4) .
W9 O15 W3 O3 -22.7(8) .
W9 O15 W3 O4 -89.9(4) .
W9 O15 W3 O5 64.8(4) .
W9 O15 W3 O14 -6.1(3) .
W9 O15 W3 O32 168.4(4) .
